data_1520528
loop_
_publ_author_name
'Aggarwal, Himanshu'
'Das, Raj Kumar'
'Bhatt, Prashant M.'
'Barbour, Leonard J.'

_publ_section_title
;
 Isolation of a structural intermediate during switching of degree of
 interpenetration in a metal--organic framework
;
_journal_issue 8
_journal_name_full 'Chem. Sci.'
_journal_page_first 4986
_journal_paper_doi 10.1039/C5SC01796C
_journal_volume 6
_journal_year 2015
_chemical_formula_moiety 'C17 H10 Co N O4'
_chemical_formula_sum 'C17 H10 Co N O4'
_chemical_formula_weight 351.19
_chemical_name_systematic
; 
 ? 
;
_space_group_IT_number 2
_symmetry_cell_setting triclinic
_symmetry_space_group_name_Hall '-P 1'
_symmetry_space_group_name_H-M 'P -1'
_atom_sites_solution_hydrogens geom
_atom_sites_solution_primary direct
_atom_sites_solution_secondary difmap
_audit_creation_method SHELXL-97
_audit_update_record
;
2015-03-04 deposited with the CCDC.
2015-06-11 downloaded from the CCDC.
;
_cell_angle_alpha 71.121(12)
_cell_angle_beta 87.061(12)
_cell_angle_gamma 83.361(12)
_cell_formula_units_Z 2
_cell_length_a 7.6397(12)
_cell_length_b 10.4311(17)
_cell_length_c 10.9968(18)
_cell_measurement_reflns_used 1772
_cell_measurement_temperature 100(2)
_cell_measurement_theta_max 24.5
_cell_measurement_theta_min 2.35
_cell_volume 823.5(2)
_computing_cell_refinement 'SAINT (Bruker, 2009)'
_computing_data_collection 'APEX2 (Bruker, 2009)'
_computing_data_reduction saint
_computing_molecular_graphics 'X-Seed (Barbour 2001)'
_computing_structure_refinement 'SHELXL-97 (Sheldrick, 1997)'
_computing_structure_solution 'SHELXS-97 (Sheldrick, 1990)'
_diffrn_ambient_temperature 100(2)
_diffrn_measured_fraction_theta_full 0.977
_diffrn_measured_fraction_theta_max 0.977
_diffrn_measurement_device_type 'CCD area detector'
_diffrn_measurement_method 'phi and omega scans'
_diffrn_radiation_monochromator graphite
_diffrn_radiation_source 'fine-focus sealed tube'
_diffrn_radiation_type MoK\a
_diffrn_radiation_wavelength 0.71073
_diffrn_reflns_av_R_equivalents 0.0861
_diffrn_reflns_av_sigmaI/netI 0.1013
_diffrn_reflns_limit_h_max 9
_diffrn_reflns_limit_h_min -9
_diffrn_reflns_limit_k_max 12
_diffrn_reflns_limit_k_min -12
_diffrn_reflns_limit_l_max 13
_diffrn_reflns_limit_l_min -13
_diffrn_reflns_number 8403
_diffrn_reflns_theta_full 25.16
_diffrn_reflns_theta_max 25.16
_diffrn_reflns_theta_min 1.96
_exptl_absorpt_coefficient_mu 1.059
_exptl_absorpt_correction_T_max 0.9470
_exptl_absorpt_correction_T_min 0.8241
_exptl_absorpt_correction_type multi-scan
_exptl_absorpt_process_details SADABS
_exptl_crystal_colour violet
_exptl_crystal_density_diffrn 1.416
_exptl_crystal_density_method 'not measured'
_exptl_crystal_description block
_exptl_crystal_F_000 356
_exptl_crystal_size_max 0.19
_exptl_crystal_size_mid 0.11
_exptl_crystal_size_min 0.05
_platon_squeeze_details
;
;
_refine_diff_density_max 1.280
_refine_diff_density_min -0.717
_refine_diff_density_rms 0.148
_refine_ls_extinction_method none
_refine_ls_goodness_of_fit_ref 1.087
_refine_ls_hydrogen_treatment mixed
_refine_ls_matrix_type full
_refine_ls_number_parameters 251
_refine_ls_number_reflns 2879
_refine_ls_number_restraints 6
_refine_ls_restrained_S_all 1.086
_refine_ls_R_factor_all 0.1276
_refine_ls_R_factor_gt 0.0958
_refine_ls_shift/su_max 0.000
_refine_ls_shift/su_mean 0.000
_refine_ls_structure_factor_coef Fsqd
_refine_ls_weighting_details 'calc w=1/[\s^2^(Fo^2^)+(0.1582P)^2^+1.4730P] where P=(Fo^2^+2Fc^2^)/3'
_refine_ls_weighting_scheme calc
_refine_ls_wR_factor_gt 0.2632
_refine_ls_wR_factor_ref 0.2806
_reflns_number_gt 1877
_reflns_number_total 2879
_reflns_threshold_expression >2sigma(I)
_cod_data_source_file c5sc01796c2.cif
_cod_data_source_block LJB_2fa'_2
_cod_depositor_comments
;
The following automatic conversions were performed:

'_symmetry_cell_setting' value 'Triclinic' changed to 'triclinic'
according to
/usr/data/users/saulius/crontab/automatic-downloads/rss-feeds/RSC/lib/dictionaries/cif_core.dic
dictionary named 'cif_core.dic' version 2.4.2 from 2011-04-26.

Automatic conversion script
Id: cif_fix_values 3271 2015-04-21 07:52:19Z andrius 

 Adding full bibliography for 1520525--1520530.cif.
;
_cod_database_code 1520528

loop_
_symmetry_equiv_pos_as_xyz
'x, y, z'
'-x, -y, -z'

loop_
_atom_site_label
_atom_site_type_symbol
_atom_site_fract_x
_atom_site_fract_y
_atom_site_fract_z
_atom_site_U_iso_or_equiv
_atom_site_adp_type
_atom_site_occupancy
_atom_site_symmetry_multiplicity
_atom_site_calc_flag
_atom_site_refinement_flags
_atom_site_disorder_assembly
_atom_site_disorder_group
Co1 Co 0.64734(14) 0.54479(12) 0.54207(11) 0.0401(5) Uani 1 1 d . . .
O1 O 0.7676(7) 0.5052(6) 0.3912(6) 0.0435(15) Uani 1 1 d . A .
N1A N 0.801(2) 0.688(2) 0.548(2) 0.025(3) Uani 0.48(3) 1 d PD A 1
C1 C 0.6912(11) 0.4660(9) 0.3121(8) 0.041(2) Uani 1 1 d . . .
O2 O 0.5390(7) 0.4258(6) 0.3289(6) 0.0420(15) Uani 1 1 d . . .
C2 C 0.7878(10) 0.4656(9) 0.1901(8) 0.041(2) Uani 1 1 d . A .
O3 O 0.4680(8) 0.6823(7) 0.3979(6) 0.0496(16) Uani 1 1 d . A .
C3 C 0.9547(11) 0.5083(10) 0.1657(8) 0.046(2) Uani 1 1 d . . .
H3 H 1.0110 0.5323 0.2292 0.055 Uiso 1 1 calc R A .
O4 O 0.2451(8) 0.6238(7) 0.3134(6) 0.0490(16) Uani 1 1 d . . .
C4 C 1.0420(10) 0.5167(9) 0.0481(8) 0.041(2) Uani 1 1 d . . .
C5 C 0.7848(11) 0.4416(11) -0.0201(9) 0.052(2) Uani 1 1 d . . .
H5 H 0.7257 0.4187 -0.0829 0.062 Uiso 1 1 calc R . .
C6 C 0.7024(11) 0.4340(10) 0.0942(8) 0.047(2) Uani 1 1 d . . .
H6 H 0.5865 0.4071 0.1096 0.056 Uiso 1 1 calc R A .
C7 C 0.3628(12) 0.7000(10) 0.3084(9) 0.046(2) Uani 1 1 d . . .
C8 C 0.3787(12) 0.8168(11) 0.1882(10) 0.054(2) Uani 1 1 d . A .
C9 C 0.5365(12) 0.8772(11) 0.1638(10) 0.058(3) Uani 1 1 d . . .
H9 H 0.6257 0.8482 0.2269 0.070 Uiso 1 1 calc R A .
C10 C 0.5651(12) 0.9806(12) 0.0470(11) 0.062(3) Uani 1 1 d . . .
C11 C 0.2729(13) 0.9580(13) -0.0176(11) 0.073(3) Uani 1 1 d . . .
H11 H 0.1803 0.9880 -0.0780 0.087 Uiso 1 1 calc R . .
C12 C 0.2499(13) 0.8593(11) 0.0932(11) 0.062(3) Uani 1 1 d . . .
H12 H 0.1437 0.8170 0.1079 0.074 Uiso 1 1 calc R A .
C15A C 0.982(3) 0.916(3) 0.527(3) 0.036(6) Uani 0.48(3) 1 d PD . 1
C13A C 0.922(3) 0.729(2) 0.455(2) 0.025(3) Uani 0.48(3) 1 d PD A 1
H13A H 0.9453 0.6803 0.3960 0.030 Uiso 0.48(3) 1 calc PR A 1
C14A C 1.018(3) 0.846(3) 0.440(3) 0.025(3) Uani 0.48(3) 1 d PD A 1
H14A H 1.1035 0.8730 0.3734 0.030 Uiso 0.48(3) 1 calc PR A 1
C17A C 0.775(3) 0.761(3) 0.627(2) 0.064(10) Uani 0.48(3) 1 d PD A 1
H17A H 0.6894 0.7348 0.6930 0.076 Uiso 0.48(3) 1 calc PR A 1
C17B C 0.681(3) 0.830(2) 0.553(3) 0.063(7) Uani 0.52(3) 1 d PD A 2
H17B H 0.5656 0.8230 0.5890 0.075 Uiso 0.52(3) 1 calc PR A 2
C16B C 0.759(3) 0.948(3) 0.535(3) 0.077(10) Uani 0.52(3) 1 d PD A 2
H16B H 0.6938 1.0213 0.5558 0.093 Uiso 0.52(3) 1 calc PR A 2
C14B C 0.997(4) 0.854(5) 0.461(2) 0.094(16) Uani 0.52(3) 1 d PD A 2
H14B H 1.1135 0.8556 0.4265 0.113 Uiso 0.52(3) 1 calc PR A 2
C13B C 0.922(5) 0.745(3) 0.477(3) 0.084(14) Uani 0.52(3) 1 d PD A 2
H13B H 0.9865 0.6730 0.4546 0.101 Uiso 0.52(3) 1 calc PR A 2
C16A C 0.857(3) 0.869(3) 0.622(2) 0.068(10) Uani 0.48(3) 1 d PD A 1
H16A H 0.8304 0.9129 0.6852 0.082 Uiso 0.48(3) 1 calc PR A 1
N1B N 0.761(3) 0.7285(19) 0.5236(16) 0.028(4) Uani 0.52(3) 1 d PD A 2
C15B C 0.928(3) 0.961(3) 0.487(2) 0.031(5) Uani 0.52(3) 1 d PD . 2

loop_
_atom_site_aniso_label
_atom_site_aniso_U_11
_atom_site_aniso_U_22
_atom_site_aniso_U_33
_atom_site_aniso_U_23
_atom_site_aniso_U_13
_atom_site_aniso_U_12
Co1 0.0386(7) 0.0499(8) 0.0376(7) -0.0174(6) 0.0124(5) -0.0243(5)
O1 0.038(3) 0.057(4) 0.045(4) -0.026(3) 0.014(3) -0.020(3)
N1A 0.021(6) 0.022(7) 0.035(7) -0.010(6) 0.015(5) -0.012(5)
C1 0.046(5) 0.045(5) 0.041(5) -0.022(4) 0.009(4) -0.027(4)
O2 0.040(3) 0.050(4) 0.047(4) -0.025(3) 0.021(3) -0.027(3)
C2 0.039(4) 0.055(5) 0.033(5) -0.016(4) 0.011(3) -0.022(4)
O3 0.051(4) 0.052(4) 0.046(4) -0.013(3) 0.003(3) -0.013(3)
C3 0.041(4) 0.064(6) 0.041(5) -0.024(5) 0.008(4) -0.023(4)
O4 0.045(3) 0.058(4) 0.043(4) -0.011(3) 0.004(3) -0.017(3)
C4 0.034(4) 0.052(5) 0.035(5) -0.010(4) 0.002(3) -0.015(4)
C5 0.040(5) 0.080(7) 0.048(5) -0.032(5) 0.011(4) -0.029(5)
C6 0.042(5) 0.068(6) 0.043(5) -0.030(5) 0.016(4) -0.030(4)
C7 0.053(5) 0.051(6) 0.039(5) -0.018(5) 0.007(4) -0.011(4)
C8 0.047(5) 0.065(7) 0.051(6) -0.015(5) 0.007(4) -0.022(5)
C9 0.041(5) 0.069(7) 0.062(7) -0.014(6) 0.002(4) -0.018(5)
C10 0.037(5) 0.073(7) 0.067(7) -0.007(6) 0.001(4) -0.017(5)
C11 0.045(6) 0.091(9) 0.067(7) 0.002(7) -0.006(5) -0.024(6)
C12 0.044(5) 0.062(7) 0.065(7) 0.002(6) 0.001(5) -0.020(5)
C15A 0.026(13) 0.05(2) 0.036(16) -0.019(14) -0.005(9) -0.010(11)
C13A 0.021(6) 0.022(7) 0.035(7) -0.010(6) 0.015(5) -0.012(5)
C14A 0.021(6) 0.022(7) 0.035(7) -0.010(6) 0.015(5) -0.012(5)
C17A 0.074(19) 0.078(19) 0.061(16) -0.042(15) 0.048(14) -0.063(16)
C17B 0.025(9) 0.054(14) 0.11(2) -0.034(15) 0.011(11) -0.012(9)
C16B 0.040(11) 0.064(16) 0.14(3) -0.054(19) 0.010(14) -0.014(11)
C14B 0.07(2) 0.14(3) 0.11(3) -0.08(2) 0.070(17) -0.07(2)
C13B 0.09(2) 0.07(2) 0.12(3) -0.08(2) 0.012(19) -0.024(16)
C16A 0.081(19) 0.082(19) 0.071(18) -0.057(17) 0.043(15) -0.052(16)
N1B 0.029(9) 0.018(10) 0.028(8) 0.006(7) -0.015(6) 0.006(6)
C15B 0.034(14) 0.038(15) 0.024(13) -0.011(11) 0.004(8) -0.009(10)

loop_
_atom_type_symbol
_atom_type_description
_atom_type_scat_dispersion_real
_atom_type_scat_dispersion_imag
_atom_type_scat_source
C C 0.0033 0.0016 'International Tables Vol C Tables 4.2.6.8 and 6.1.1.4'
H H 0.0000 0.0000 'International Tables Vol C Tables 4.2.6.8 and 6.1.1.4'
N N 0.0061 0.0033 'International Tables Vol C Tables 4.2.6.8 and 6.1.1.4'
O O 0.0106 0.0060 'International Tables Vol C Tables 4.2.6.8 and 6.1.1.4'
Co Co 0.3494 0.9721 'International Tables Vol C Tables 4.2.6.8 and 6.1.1.4'

loop_
_geom_angle_atom_site_label_1
_geom_angle_atom_site_label_2
_geom_angle_atom_site_label_3
_geom_angle
_geom_angle_site_symmetry_1
_geom_angle_site_symmetry_3
O1 Co1 N1A 96.4(6) . .
O1 Co1 O2 162.7(2) . 2_666
N1A Co1 O2 97.8(5) . 2_666
O1 Co1 O4 99.0(3) . 2_666
N1A Co1 O4 101.3(6) . 2_666
O2 Co1 O4 87.8(2) 2_666 2_666
O1 Co1 N1B 97.8(5) . .
N1A Co1 N1B 13.4(6) . .
O2 Co1 N1B 93.8(6) 2_666 .
O4 Co1 N1B 114.1(4) 2_666 .
O1 Co1 O3 83.6(2) . .
N1A Co1 O3 96.0(6) . .
O2 Co1 O3 85.1(2) 2_666 .
O4 Co1 O3 162.2(2) 2_666 .
N1B Co1 O3 82.8(4) . .
O1 Co1 Co1 83.55(16) . 2_666
N1A Co1 Co1 153.8(6) . 2_666
O2 Co1 Co1 79.35(16) 2_666 2_666
O4 Co1 Co1 104.64(17) 2_666 2_666
N1B Co1 Co1 140.4(4) . 2_666
O3 Co1 Co1 57.92(17) . 2_666
C1 O1 Co1 123.9(5) . .
C17A N1A C13A 115(2) . .
C17A N1A Co1 124.8(14) . .
C13A N1A Co1 119.7(18) . .
O2 C1 O1 124.7(7) . .
O2 C1 C2 117.4(7) . .
O1 C1 C2 117.9(7) . .
C1 O2 Co1 127.0(5) . 2_666
C3 C2 C6 119.5(7) . .
C3 C2 C1 120.3(7) . .
C6 C2 C1 119.9(7) . .
C7 O3 Co1 149.0(6) . .
C2 C3 C4 120.8(8) . .
C7 O4 Co1 97.6(6) . 2_666
C3 C4 C4 120.0(9) . 2_765
C3 C4 C5 122.4(8) . 2_765
C4 C4 C5 117.5(10) 2_765 2_765
C6 C5 C4 121.7(8) . 2_765
C5 C6 C2 120.4(7) . .
O4 C7 O3 123.8(9) . .
O4 C7 C8 117.6(8) . .
O3 C7 C8 118.7(8) . .
C9 C8 C12 118.6(9) . .
C9 C8 C7 118.3(9) . .
C12 C8 C7 122.7(8) . .
C8 C9 C10 121.0(9) . .
C10 C10 C9 118.9(11) 2_675 .
C10 C10 C11 118.6(13) 2_675 2_675
C9 C10 C11 122.4(10) . 2_675
C12 C11 C10 121.1(10) . 2_675
C11 C12 C8 121.5(9) . .
C14A C15A C16A 117(3) . .
C14A C15A C15A 115(3) . 2_776
C16A C15A C15A 122(3) . 2_776
N1A C13A C14A 123(2) . .
C15A C14A C13A 117(3) . .
N1A C17A C16A 126.8(18) . .
N1B C17B C16B 121.9(19) . .
C15B C16B C17B 121(2) . .
C13B C14B C15B 126(3) . .
C14B C13B N1B 124(2) . .
C17A C16A C15A 121(2) . .
C17B N1B C13B 115.0(19) . .
C17B N1B Co1 124.3(15) . .
C13B N1B Co1 120.8(15) . .
C14B C15B C16B 112(3) . .
C14B C15B C15B 110(3) . 2_776
C16B C15B C15B 132(3) . 2_776

loop_
_geom_bond_atom_site_label_1
_geom_bond_atom_site_label_2
_geom_bond_distance
_geom_bond_site_symmetry_2
Co1 O1 1.992(5) .
Co1 N1A 2.020(19) .
Co1 O2 2.027(5) 2_666
Co1 O4 2.070(7) 2_666
Co1 N1B 2.143(19) .
Co1 O3 2.178(7) .
Co1 Co1 2.839(2) 2_666
O1 C1 1.266(9) .
N1A C17A 1.32(3) .
N1A C13A 1.34(3) .
C1 O2 1.266(9) .
C1 C2 1.498(11) .
O2 Co1 2.027(5) 2_666
C2 C3 1.384(11) .
C2 C6 1.412(11) .
O3 C7 1.257(11) .
C3 C4 1.406(12) .
O4 C7 1.255(10) .
O4 Co1 2.070(7) 2_666
C4 C4 1.419(16) 2_765
C4 C5 1.427(11) 2_765
C5 C6 1.359(12) .
C5 C4 1.427(11) 2_765
C7 C8 1.491(13) .
C8 C9 1.398(12) .
C8 C12 1.400(14) .
C9 C10 1.411(14) .
C10 C10 1.40(2) 2_675
C10 C11 1.433(13) 2_675
C11 C12 1.335(14) .
C11 C10 1.433(13) 2_675
C15A C14A 1.38(4) .
C15A C16A 1.38(4) .
C15A C15A 1.70(6) 2_776
C13A C14A 1.46(4) .
C17A C16A 1.33(3) .
C17B N1B 1.28(3) .
C17B C16B 1.38(3) .
C16B C15B 1.37(3) .
C14B C13B 1.28(5) .
C14B C15B 1.29(5) .
C13B N1B 1.31(4) .
C15B C15B 1.53(5) 2_776

loop_
_platon_squeeze_void_nr
_platon_squeeze_void_average_x
_platon_squeeze_void_average_y
_platon_squeeze_void_average_z
_platon_squeeze_void_volume
_platon_squeeze_void_count_electrons
_platon_squeeze_void_content
1 0.230 0.224 0.062 29 5 ' '
2 0.321 0.862 0.753 22 2 ' '
3 0.692 0.134 0.252 21 4 ' '
4 0.780 0.775 0.943 28 8 ' '
